data_4304355
loop_
_publ_author_name
'Pei-Ying Lee'
'Lan-Chang Liang'

_publ_section_title
;
Nickel(II) Complexes Containing Bidentate Amido Phosphine Ligands Derived
from \a-Iminophosphorus Ylides: Synthesis and Structural Characterization
;
_journal_name_full 'Inorganic Chemistry'
_journal_page_first 749
_journal_page_last 758
_journal_paper_doi 10.1021/ic701836j
_journal_volume 47
_journal_year 2008
_chemical_formula_moiety 'C26 H24 N2 Ni1 P1'
_chemical_formula_sum 'C38 H41 N2 Ni P'
_chemical_formula_weight 615.41
_chemical_name_systematic
;
 ?
;
_space_group_IT_number 2
_symmetry_cell_setting triclinic
_symmetry_space_group_name_Hall '-P 1'
_symmetry_space_group_name_H-M 'P -1'
_atom_sites_solution_hydrogens geom
_atom_sites_solution_primary direct
_atom_sites_solution_secondary difmap
_audit_creation_method SHELXL-97
_cell_angle_alpha 70.6470(10)
_cell_angle_beta 84.2810(10)
_cell_angle_gamma 79.5060(10)
_cell_formula_units_Z 2
_cell_length_a 9.5170(2)
_cell_length_b 12.1780(2)
_cell_length_c 15.0260(4)
_cell_measurement_reflns_used 23319
_cell_measurement_temperature 200(2)
_cell_measurement_theta_max 25.028
_cell_measurement_theta_min 1.958
_cell_volume 1614.15(6)
_computing_cell_refinement 'HKL Scalepack (Otwinowski & Minor 1997)'
_computing_data_collection 'Collect (Nonius BV, 1997-2000)'
_computing_data_reduction 'HKL Denzo and Scalepack (Otwinowski & Minor 19'
_computing_molecular_graphics 'Ortep-3 for Windows (Farrugia, 1997)'
_computing_publication_material 'WinGX publication routines (Farrugia, 1999)'
_computing_structure_refinement 'SHELXL-97 (Sheldrick, 1997)'
_computing_structure_solution 'SHELXS-97 (Sheldrick, 1997)'
_diffrn_ambient_temperature 200(2)
_diffrn_measured_fraction_theta_full 0.992
_diffrn_measured_fraction_theta_max 0.992
_diffrn_measurement_device_type KappaCCD
_diffrn_measurement_method 'CCD rotation images, thick slices'
_diffrn_radiation_monochromator graphite
_diffrn_radiation_source 'fine-focus sealed tube'
_diffrn_radiation_type MoK\a
_diffrn_radiation_wavelength 0.71073
_diffrn_reflns_av_R_equivalents 0.0925
_diffrn_reflns_av_sigmaI/netI 0.0880
_diffrn_reflns_limit_h_max 10
_diffrn_reflns_limit_h_min -11
_diffrn_reflns_limit_k_max 14
_diffrn_reflns_limit_k_min -14
_diffrn_reflns_limit_l_max 17
_diffrn_reflns_limit_l_min -17
_diffrn_reflns_number 21802
_diffrn_reflns_theta_full 25.00
_diffrn_reflns_theta_max 25.00
_diffrn_reflns_theta_min 2.18
_exptl_absorpt_coefficient_mu 0.679
_exptl_absorpt_correction_T_max 0.9739
_exptl_absorpt_correction_T_min 0.9307
_exptl_absorpt_correction_type multi-scan
_exptl_absorpt_process_details
;
 ?
;
_exptl_crystal_colour yellow
_exptl_crystal_density_diffrn 1.266
_exptl_crystal_density_method 'not measured'
_exptl_crystal_description prism
_exptl_crystal_F_000 652
_exptl_crystal_size_max 0.1
_exptl_crystal_size_mid 0.07
_exptl_crystal_size_min 0.04
_refine_diff_density_max 0.348
_refine_diff_density_min -0.326
_refine_diff_density_rms 0.093
_refine_ls_extinction_coef 0.011(2)
_refine_ls_extinction_expression Fc^*^=kFc[1+0.001xFc^2^\l^3^/sin(2\q)]^-1/4^
_refine_ls_extinction_method SHELXL
_refine_ls_goodness_of_fit_ref 1.070
_refine_ls_hydrogen_treatment mixed
_refine_ls_matrix_type full
_refine_ls_number_parameters 380
_refine_ls_number_reflns 5646
_refine_ls_number_restraints 0
_refine_ls_restrained_S_all 1.070
_refine_ls_R_factor_all 0.0962
_refine_ls_R_factor_gt 0.0554
_refine_ls_shift/su_max 0.001
_refine_ls_shift/su_mean 0.000
_refine_ls_structure_factor_coef Fsqd
_refine_ls_weighting_details 'calc w=1/[\s^2^(Fo^2^)+(0.0674P)^2^+0.1316P] where P=(Fo^2^+2Fc^2^)/3'
_refine_ls_weighting_scheme calc
_refine_ls_wR_factor_gt 0.1196
_refine_ls_wR_factor_ref 0.1450
_reflns_number_gt 3833
_reflns_number_total 5646
_reflns_threshold_expression >2sigma(I)
_cod_data_source_file ic701836j-file003_7.cif
_cod_data_source_block 3739
_cod_database_code 4304355

loop_
_symmetry_equiv_pos_as_xyz
'x, y, z'
'-x, -y, -z'

loop_
_atom_site_label
_atom_site_type_symbol
_atom_site_fract_x
_atom_site_fract_y
_atom_site_fract_z
_atom_site_U_iso_or_equiv
_atom_site_adp_type
_atom_site_occupancy
_atom_site_symmetry_multiplicity
_atom_site_calc_flag
_atom_site_refinement_flags
_atom_site_disorder_assembly
_atom_site_disorder_group
Ni1 Ni 0.70912(5) 0.28881(4) 0.72393(3) 0.0305(2) Uani 1 1 d . . .
P1 P 0.70048(11) 0.10796(9) 0.79980(7) 0.0318(3) Uani 1 1 d . . .
N1 N 0.5964(3) 0.3209(3) 0.8326(2) 0.0303(7) Uani 1 1 d . . .
N2 N 0.7304(3) 0.4521(3) 0.6493(2) 0.0299(7) Uani 1 1 d . . .
C1 C 0.5109(4) 0.4332(3) 0.8234(3) 0.0309(9) Uani 1 1 d . . .
C2 C 0.3658(4) 0.4546(4) 0.8015(3) 0.0355(10) Uani 1 1 d . . .
C3 C 0.2936(4) 0.3578(4) 0.7902(3) 0.0428(11) Uani 1 1 d . . .
H3 H 0.3489 0.2840 0.8242 0.051 Uiso 1 1 d R . .
C4 C 0.2950(6) 0.3670(5) 0.6864(3) 0.0632(14) Uani 1 1 d . . .
H4A H 0.2498 0.3056 0.6805 0.076 Uiso 1 1 d R . .
H4B H 0.3918 0.3593 0.6614 0.076 Uiso 1 1 d R . .
H4C H 0.2436 0.4424 0.6518 0.076 Uiso 1 1 d R . .
C5 C 0.1420(5) 0.3577(5) 0.8346(4) 0.0684(15) Uani 1 1 d . . .
H5A H 0.1025 0.2950 0.8259 0.082 Uiso 1 1 d R . .
H5B H 0.0840 0.4318 0.8045 0.082 Uiso 1 1 d R . .
H5C H 0.1441 0.3462 0.9009 0.082 Uiso 1 1 d R . .
C6 C 0.2883(4) 0.5669(4) 0.7866(3) 0.0406(10) Uani 1 1 d . . .
H6 H 0.1890 0.5816 0.7728 0.049 Uiso 1 1 d R . .
C7 C 0.3521(5) 0.6588(4) 0.7902(3) 0.0438(11) Uani 1 1 d . . .
H7 H 0.2979 0.7364 0.7787 0.053 Uiso 1 1 d R . .
C8 C 0.4943(5) 0.6381(4) 0.8112(3) 0.0384(10) Uani 1 1 d . . .
H8 H 0.5374 0.7024 0.8138 0.046 Uiso 1 1 d R . .
C9 C 0.5766(4) 0.5268(3) 0.8284(3) 0.0328(9) Uani 1 1 d . . .
C10 C 0.7331(4) 0.5051(4) 0.8526(3) 0.0389(10) Uani 1 1 d . . .
H10 H 0.7824 0.4472 0.8252 0.047 Uiso 1 1 d R . .
C11 C 0.7496(5) 0.4567(4) 0.9590(3) 0.0524(12) Uani 1 1 d . . .
H11A H 0.8488 0.4431 0.9728 0.063 Uiso 1 1 d R . .
H11B H 0.7118 0.3841 0.9847 0.063 Uiso 1 1 d R . .
H11C H 0.6977 0.5135 0.9867 0.063 Uiso 1 1 d R . .
C12 C 0.8057(5) 0.6149(4) 0.8119(4) 0.0559(13) Uani 1 1 d . . .
H12A H 0.9041 0.5963 0.8283 0.067 Uiso 1 1 d R . .
H12B H 0.7567 0.6740 0.8383 0.067 Uiso 1 1 d R . .
H12C H 0.8001 0.6443 0.7445 0.067 Uiso 1 1 d R . .
C13 C 0.4791(5) 0.2456(4) 0.9922(3) 0.0408(10) Uani 1 1 d . . .
H13A H 0.4660 0.1703 1.0367 0.049 Uiso 1 1 d R . .
H13B H 0.3874 0.2919 0.9736 0.049 Uiso 1 1 d R . .
H13C H 0.5295 0.2858 1.0208 0.049 Uiso 1 1 d R . .
C14 C 0.5633(4) 0.2270(3) 0.9068(3) 0.0320(9) Uani 1 1 d . . .
C15 C 0.6081(4) 0.1148(3) 0.9047(3) 0.0335(9) Uani 1 1 d . . .
H15 H 0.5940 0.0431 0.9539 0.040 Uiso 1 1 d R . .
C16 C 0.6069(4) 0.0343(3) 0.7412(3) 0.0364(10) Uani 1 1 d . . .
C17 C 0.4605(5) 0.0347(4) 0.7597(3) 0.0443(11) Uani 1 1 d . . .
H17 H 0.4138 0.0652 0.8082 0.053 Uiso 1 1 d R . .
C18 C 0.3822(5) -0.0083(4) 0.7086(4) 0.0573(13) Uani 1 1 d . . .
H18 H 0.2808 -0.0053 0.7204 0.069 Uiso 1 1 d R . .
C19 C 0.4501(6) -0.0539(4) 0.6402(4) 0.0615(15) Uani 1 1 d . . .
H19 H 0.3967 -0.0858 0.6063 0.074 Uiso 1 1 d R . .
C20 C 0.5948(6) -0.0542(4) 0.6212(3) 0.0590(14) Uani 1 1 d . . .
H20 H 0.6415 -0.0851 0.5729 0.071 Uiso 1 1 d R . .
C21 C 0.6726(5) -0.0104(4) 0.6705(3) 0.0480(12) Uani 1 1 d . . .
H21 H 0.7732 -0.0102 0.6561 0.058 Uiso 1 1 d R . .
C22 C 0.8702(4) 0.0125(4) 0.8356(3) 0.0366(10) Uani 1 1 d . . .
C23 C 0.8974(5) -0.1069(4) 0.8465(4) 0.0541(12) Uani 1 1 d . . .
H23 H 0.8269 -0.1417 0.8283 0.065 Uiso 1 1 d R . .
C24 C 1.0243(6) -0.1747(5) 0.8837(4) 0.0685(15) Uani 1 1 d . . .
H24 H 1.0423 -0.2576 0.8917 0.082 Uiso 1 1 d R . .
C25 C 1.1249(6) -0.1245(5) 0.9101(4) 0.0648(14) Uani 1 1 d . . .
H25 H 1.2141 -0.1707 0.9344 0.078 Uiso 1 1 d R . .
C26 C 1.0980(5) -0.0061(5) 0.8997(3) 0.0545(13) Uani 1 1 d . . .
H26 H 1.1664 0.0289 0.9197 0.065 Uiso 1 1 d R . .
C27 C 0.9731(5) 0.0614(4) 0.8628(3) 0.0438(11) Uani 1 1 d . . .
H27 H 0.9558 0.1441 0.8549 0.053 Uiso 1 1 d R . .
C28 C 0.8011(4) 0.2414(3) 0.6206(3) 0.0350(9) Uani 1 1 d . . .
C29 C 0.9341(5) 0.1713(3) 0.6159(3) 0.0409(10) Uani 1 1 d . . .
H29 H 0.9949 0.1458 0.6685 0.049 Uiso 1 1 d R . .
C30 C 0.9815(5) 0.1380(4) 0.5363(3) 0.0499(12) Uani 1 1 d . . .
H30 H 1.0719 0.0880 0.5360 0.060 Uiso 1 1 d R . .
C31 C 0.9000(6) 0.1752(5) 0.4585(4) 0.0610(15) Uani 1 1 d . . .
H31 H 0.9337 0.1515 0.4042 0.073 Uiso 1 1 d R . .
C32 C 0.7704(6) 0.2472(4) 0.4592(3) 0.0568(14) Uani 1 1 d . . .
H32 H 0.7135 0.2749 0.4045 0.068 Uiso 1 1 d R . .
C33 C 0.7228(5) 0.2782(4) 0.5389(3) 0.0449(11) Uani 1 1 d . . .
H33 H 0.6317 0.3278 0.5371 0.054 Uiso 1 1 d R . .
C34 C 0.8633(4) 0.4774(4) 0.6245(3) 0.0379(10) Uani 1 1 d . . .
H34 H 0.9432 0.4171 0.6481 0.046 Uiso 1 1 d R . .
C35 C 0.8889(5) 0.5876(4) 0.5664(3) 0.0462(11) Uani 1 1 d . . .
H35 H 0.9852 0.6031 0.5504 0.055 Uiso 1 1 d R . .
C36 C 0.7756(5) 0.6741(4) 0.5306(3) 0.0491(12) Uani 1 1 d . . .
H36 H 0.7897 0.7514 0.4904 0.059 Uiso 1 1 d R . .
C37 C 0.6393(5) 0.6487(4) 0.5552(3) 0.0447(11) Uani 1 1 d . . .
H37 H 0.5566 0.7059 0.5319 0.054 Uiso 1 1 d R . .
C38 C 0.6210(5) 0.5377(4) 0.6147(3) 0.0389(10) Uani 1 1 d . . .
H38 H 0.5247 0.5223 0.6307 0.047 Uiso 1 1 d R . .

loop_
_atom_site_aniso_label
_atom_site_aniso_U_11
_atom_site_aniso_U_22
_atom_site_aniso_U_33
_atom_site_aniso_U_23
_atom_site_aniso_U_13
_atom_site_aniso_U_12
Ni1 0.0310(3) 0.0273(3) 0.0331(3) -0.0098(2) 0.0007(2) -0.0045(2)
P1 0.0312(6) 0.0277(6) 0.0369(6) -0.0119(5) -0.0003(5) -0.0035(5)
N1 0.0323(18) 0.0285(18) 0.0309(18) -0.0115(15) 0.0002(14) -0.0043(15)
N2 0.0314(19) 0.0279(18) 0.0313(18) -0.0119(15) 0.0039(14) -0.0055(15)
C1 0.032(2) 0.030(2) 0.029(2) -0.0086(18) 0.0006(17) -0.0015(18)
C2 0.038(2) 0.036(2) 0.031(2) -0.0097(19) 0.0004(18) -0.007(2)
C3 0.033(2) 0.045(3) 0.050(3) -0.015(2) -0.003(2) -0.005(2)
C4 0.074(4) 0.067(3) 0.058(3) -0.026(3) -0.006(3) -0.023(3)
C5 0.040(3) 0.072(4) 0.100(4) -0.034(3) 0.007(3) -0.020(3)
C6 0.033(2) 0.043(3) 0.040(2) -0.010(2) 0.0011(19) 0.002(2)
C7 0.049(3) 0.031(2) 0.046(3) -0.012(2) -0.003(2) 0.006(2)
C8 0.052(3) 0.031(2) 0.034(2) -0.0135(19) -0.001(2) -0.007(2)
C9 0.039(2) 0.031(2) 0.028(2) -0.0101(18) 0.0007(17) -0.0050(19)
C10 0.043(3) 0.033(2) 0.043(2) -0.014(2) -0.002(2) -0.008(2)
C11 0.050(3) 0.055(3) 0.051(3) -0.017(2) -0.011(2) 0.000(2)
C12 0.048(3) 0.045(3) 0.079(4) -0.022(3) -0.002(3) -0.013(2)
C13 0.045(3) 0.038(2) 0.037(2) -0.011(2) 0.001(2) -0.004(2)
C14 0.028(2) 0.036(2) 0.034(2) -0.0112(19) -0.0039(17) -0.0072(18)
C15 0.039(2) 0.026(2) 0.034(2) -0.0074(18) 0.0019(18) -0.0060(18)
C16 0.040(2) 0.032(2) 0.039(2) -0.0118(19) -0.0010(19) -0.0108(19)
C17 0.044(3) 0.044(3) 0.046(3) -0.017(2) -0.001(2) -0.008(2)
C18 0.049(3) 0.063(3) 0.067(3) -0.023(3) -0.008(3) -0.021(3)
C19 0.081(4) 0.058(3) 0.057(3) -0.020(3) -0.012(3) -0.034(3)
C20 0.082(4) 0.059(3) 0.052(3) -0.031(3) 0.008(3) -0.029(3)
C21 0.052(3) 0.047(3) 0.053(3) -0.024(2) 0.008(2) -0.018(2)
C22 0.034(2) 0.035(2) 0.041(2) -0.0132(19) 0.0028(18) -0.0047(19)
C23 0.050(3) 0.039(3) 0.073(3) -0.019(2) -0.008(3) -0.001(2)
C24 0.058(3) 0.039(3) 0.099(4) -0.021(3) -0.014(3) 0.018(3)
C25 0.043(3) 0.068(4) 0.075(4) -0.020(3) -0.011(3) 0.012(3)
C26 0.036(3) 0.067(4) 0.060(3) -0.023(3) -0.009(2) -0.001(2)
C27 0.037(2) 0.042(3) 0.052(3) -0.015(2) 0.000(2) -0.004(2)
C28 0.039(2) 0.029(2) 0.037(2) -0.0110(19) 0.0031(19) -0.0057(19)
C29 0.043(3) 0.031(2) 0.049(3) -0.014(2) 0.009(2) -0.011(2)
C30 0.049(3) 0.035(3) 0.065(3) -0.021(2) 0.023(3) -0.010(2)
C31 0.086(4) 0.057(3) 0.051(3) -0.032(3) 0.023(3) -0.028(3)
C32 0.080(4) 0.054(3) 0.042(3) -0.018(2) 0.001(3) -0.021(3)
C33 0.055(3) 0.044(3) 0.040(3) -0.018(2) -0.002(2) -0.008(2)
C34 0.035(2) 0.035(2) 0.045(2) -0.015(2) -0.0004(19) -0.0061(19)
C35 0.044(3) 0.043(3) 0.053(3) -0.014(2) 0.008(2) -0.018(2)
C36 0.058(3) 0.037(3) 0.052(3) -0.009(2) 0.000(2) -0.017(2)
C37 0.048(3) 0.036(2) 0.047(3) -0.009(2) -0.007(2) -0.004(2)
C38 0.038(2) 0.040(3) 0.037(2) -0.011(2) -0.0010(19) -0.006(2)

loop_
_atom_type_symbol
_atom_type_description
_atom_type_scat_dispersion_real
_atom_type_scat_dispersion_imag
_atom_type_scat_source
C C 0.0033 0.0016 'International Tables Vol C Tables 4.2.6.8 and 6.1.1.4'
H H 0.0000 0.0000 'International Tables Vol C Tables 4.2.6.8 and 6.1.1.4'
Ni Ni 0.3393 1.1124 'International Tables Vol C Tables 4.2.6.8 and 6.1.1.4'
N N 0.0061 0.0033 'International Tables Vol C Tables 4.2.6.8 and 6.1.1.4'
P P 0.1023 0.0942 'International Tables Vol C Tables 4.2.6.8 and 6.1.1.4'

loop_
_geom_angle_atom_site_label_1
_geom_angle_atom_site_label_2
_geom_angle_atom_site_label_3
_geom_angle
_geom_angle_site_symmetry_1
_geom_angle_site_symmetry_3
_geom_angle_publ_flag
C28 Ni1 N2 88.06(14) . . ?
C28 Ni1 N1 171.80(14) . . ?
N2 Ni1 N1 98.30(13) . . ?
C28 Ni1 P1 88.39(12) . . ?
N2 Ni1 P1 175.79(10) . . ?
N1 Ni1 P1 85.45(9) . . ?
C15 P1 C22 105.40(19) . . ?
C15 P1 C16 110.24(18) . . ?
C22 P1 C16 106.60(19) . . ?
C15 P1 Ni1 102.52(13) . . ?
C22 P1 Ni1 116.90(13) . . ?
C16 P1 Ni1 114.66(13) . . ?
C14 N1 C1 117.4(3) . . ?
C14 N1 Ni1 118.0(3) . . ?
C1 N1 Ni1 121.2(2) . . ?
C38 N2 C34 117.4(3) . . ?
C38 N2 Ni1 124.2(3) . . ?
C34 N2 Ni1 118.1(3) . . ?
C2 C1 C9 119.8(4) . . ?
C2 C1 N1 120.6(3) . . ?
C9 C1 N1 119.3(3) . . ?
C6 C2 C1 119.3(3) . . ?
C6 C2 C3 119.4(4) . . ?
C1 C2 C3 121.3(4) . . ?
C4 C3 C5 111.1(4) . . ?
C4 C3 C2 110.4(4) . . ?
C5 C3 C2 112.8(4) . . ?
C2 C6 C7 121.2(4) . . ?
C8 C7 C6 119.6(4) . . ?
C7 C8 C9 121.7(4) . . ?
C8 C9 C1 118.4(4) . . ?
C8 C9 C10 121.0(3) . . ?
C1 C9 C10 120.5(4) . . ?
C11 C10 C9 111.1(3) . . ?
C11 C10 C12 109.1(3) . . ?
C9 C10 C12 113.5(4) . . ?
N1 C14 C15 120.2(4) . . ?
N1 C14 C13 120.6(3) . . ?
C15 C14 C13 119.2(3) . . ?
C14 C15 P1 113.7(3) . . ?
C21 C16 C17 118.3(4) . . ?
C21 C16 P1 122.4(3) . . ?
C17 C16 P1 118.9(3) . . ?
C16 C17 C18 120.6(4) . . ?
C19 C18 C17 120.0(5) . . ?
C20 C19 C18 119.7(4) . . ?
C19 C20 C21 120.7(5) . . ?
C20 C21 C16 120.7(4) . . ?
C23 C22 C27 118.3(4) . . ?
C23 C22 P1 124.6(3) . . ?
C27 C22 P1 116.8(3) . . ?
C24 C23 C22 120.2(4) . . ?
C25 C24 C23 120.5(5) . . ?
C26 C25 C24 119.4(5) . . ?
C27 C26 C25 120.4(4) . . ?
C26 C27 C22 121.2(4) . . ?
C33 C28 C29 115.1(4) . . ?
C33 C28 Ni1 115.7(3) . . ?
C29 C28 Ni1 129.2(3) . . ?
C30 C29 C28 121.8(4) . . ?
C31 C30 C29 120.8(5) . . ?
C30 C31 C32 119.2(5) . . ?
C33 C32 C31 119.8(5) . . ?
C32 C33 C28 123.3(5) . . ?
N2 C34 C35 122.3(4) . . ?
C36 C35 C34 119.6(4) . . ?
C35 C36 C37 118.4(4) . . ?
C36 C37 C38 119.1(4) . . ?
N2 C38 C37 123.1(4) . . ?

loop_
_geom_bond_atom_site_label_1
_geom_bond_atom_site_label_2
_geom_bond_distance
_geom_bond_site_symmetry_2
_geom_bond_publ_flag
Ni1 C28 1.910(4) . ?
Ni1 N2 1.969(3) . ?
Ni1 N1 1.972(3) . ?
Ni1 P1 2.1308(11) . ?
P1 C15 1.746(4) . ?
P1 C22 1.823(4) . ?
P1 C16 1.829(4) . ?
N1 C14 1.366(5) . ?
N1 C1 1.429(5) . ?
N2 C38 1.339(5) . ?
N2 C34 1.344(5) . ?
C1 C2 1.409(5) . ?
C1 C9 1.421(5) . ?
C2 C6 1.387(6) . ?
C2 C3 1.531(5) . ?
C3 C4 1.526(6) . ?
C3 C5 1.528(6) . ?
C6 C7 1.386(6) . ?
C7 C8 1.379(6) . ?
C8 C9 1.392(6) . ?
C9 C10 1.524(6) . ?
C10 C11 1.524(6) . ?
C10 C12 1.533(5) . ?
C13 C14 1.505(5) . ?
C14 C15 1.365(5) . ?
C16 C21 1.393(6) . ?
C16 C17 1.393(6) . ?
C17 C18 1.394(6) . ?
C18 C19 1.378(7) . ?
C19 C20 1.378(7) . ?
C20 C21 1.378(6) . ?
C22 C23 1.386(6) . ?
C22 C27 1.391(6) . ?
C23 C24 1.385(7) . ?
C24 C25 1.378(7) . ?
C25 C26 1.376(7) . ?
C26 C27 1.367(6) . ?
C28 C33 1.399(6) . ?
C28 C29 1.402(6) . ?
C29 C30 1.395(6) . ?
C30 C31 1.370(7) . ?
C31 C32 1.378(7) . ?
C32 C33 1.382(6) . ?
C34 C35 1.387(6) . ?
C35 C36 1.374(6) . ?
C36 C37 1.375(6) . ?
C37 C38 1.382(6) . ?
